data_7046006
loop_
_publ_author_name
'Soleimani, Ebrahim'
'Robertson, Katherine N.'
'Pye, Cory C.'
'Clyburne, Jason A. C.'

_publ_section_title
;
 Homolytic cleavage of Lawesson's reagent: N-heterocyclic carbene
 complexes of ArPS<sub>2</sub> (Ar =
 4-CH<sub>3</sub>O-C<sub>6</sub>H<sub>4</sub>).
;
_journal_issue 18
_journal_name_full 'Dalton transactions (Cambridge, England : 2003)'
_journal_page_first 6299
_journal_page_last 6303
_journal_paper_doi 10.1039/c8dt00457a
_journal_volume 47
_journal_year 2018
_chemical_formula_moiety '2(C34 H45 N2 O P S2), C7 H8'
_chemical_formula_sum 'C75 H98 N4 O2 P2 S4'
_chemical_formula_weight 1277.75
_space_group_crystal_system monoclinic
_space_group_IT_number 15
_space_group_name_Hall '-C 2yc'
_space_group_name_H-M_alt 'C 1 2/c 1'
_symmetry_space_group_name_Hall '-C 2yc'
_symmetry_space_group_name_H-M 'C 1 2/c 1'
_atom_sites_solution_hydrogens geom
_audit_creation_method SHELXL-2014/7
_audit_update_record
;
2017-12-05 deposited with the CCDC.
2018-04-05 downloaded from the CCDC.
;
_cell_angle_alpha 90
_cell_angle_beta 105.515(2)
_cell_angle_gamma 90
_cell_formula_units_Z 4
_cell_length_a 34.664(5)
_cell_length_b 13.266(2)
_cell_length_c 15.692(3)
_cell_measurement_reflns_used 6212
_cell_measurement_temperature 125(2)
_cell_measurement_theta_max 26.60
_cell_measurement_theta_min 2.23
_cell_volume 6953(2)
_computing_cell_refinement 'Bruker SAINT'
_computing_data_collection 'Bruker APEX2'
_computing_data_reduction 'Bruker SAINT'
_computing_structure_refinement 'SHELXL-2014/7 (Sheldrick, 2014)'
_computing_structure_solution 'SHELXT-2014/7 (Sheldrick, 2014)'
_diffrn_ambient_temperature 125(2)
_diffrn_measured_fraction_theta_full 1.000
_diffrn_measured_fraction_theta_max 0.998
_diffrn_measurement_device_type 'Bruker APEX-II CCD'
_diffrn_measurement_method '\f and \w scans'
_diffrn_radiation_monochromator graphite
_diffrn_radiation_source 'sealed tube'
_diffrn_radiation_type MoK\a
_diffrn_radiation_wavelength 0.71073
_diffrn_reflns_av_R_equivalents 0.1101
_diffrn_reflns_av_unetI/netI 0.0904
_diffrn_reflns_Laue_measured_fraction_full 1.000
_diffrn_reflns_Laue_measured_fraction_max 0.998
_diffrn_reflns_limit_h_max 44
_diffrn_reflns_limit_h_min -43
_diffrn_reflns_limit_k_max 16
_diffrn_reflns_limit_k_min -16
_diffrn_reflns_limit_l_max 19
_diffrn_reflns_limit_l_min -19
_diffrn_reflns_number 38530
_diffrn_reflns_point_group_measured_fraction_full 1.000
_diffrn_reflns_point_group_measured_fraction_max 0.998
_diffrn_reflns_theta_full 25.242
_diffrn_reflns_theta_max 26.958
_diffrn_reflns_theta_min 1.219
_exptl_absorpt_coefficient_mu 0.231
_exptl_absorpt_correction_T_max 0.7454
_exptl_absorpt_correction_T_min 0.6896
_exptl_absorpt_correction_type multi-scan
_exptl_absorpt_process_details 'SADABS; Bruker 2009'
_exptl_crystal_colour colourless
_exptl_crystal_density_diffrn 1.221
_exptl_crystal_description 'long thin rod'
_exptl_crystal_F_000 2744
_exptl_crystal_size_max 0.575
_exptl_crystal_size_mid 0.050
_exptl_crystal_size_min 0.030
_refine_diff_density_max 0.361
_refine_diff_density_min -0.362
_refine_diff_density_rms 0.065
_refine_ls_extinction_method none
_refine_ls_goodness_of_fit_ref 1.011
_refine_ls_hydrogen_treatment constr
_refine_ls_matrix_type full
_refine_ls_number_parameters 403
_refine_ls_number_reflns 7542
_refine_ls_number_restraints 0
_refine_ls_restrained_S_all 1.011
_refine_ls_R_factor_all 0.1089
_refine_ls_R_factor_gt 0.0515
_refine_ls_shift/su_max 0.000
_refine_ls_shift/su_mean 0.000
_refine_ls_structure_factor_coef Fsqd
_refine_ls_weighting_details 'w=1/[\s^2^(Fo^2^)+(0.0430P)^2^+2.5958P] where P=(Fo^2^+2Fc^2^)/3'
_refine_ls_weighting_scheme calc
_refine_ls_wR_factor_gt 0.0982
_refine_ls_wR_factor_ref 0.1169
_reflns_Friedel_coverage 0.000
_reflns_number_gt 4663
_reflns_number_total 7542
_reflns_threshold_expression 'I > 2\s(I)'
_cod_data_source_file c8dt00457a2.cif
_cod_data_source_block EB005
_cod_depositor_comments 'Adding full bibliography for 7046005--7046006.cif.'
_cod_original_cell_volume 6953.1(19)
_cod_database_code 7046006
_shelx_shelxl_version_number 2014/7
_shelx_space_group_comment
;
The symmetry employed for this shelxl refinement is uniquely defined
by the following loop, which should always be used as a source of
symmetry information in preference to the above space-group names.
They are only intended as comments.
;
_shelx_estimated_absorpt_t_min 0.879
_shelx_estimated_absorpt_t_max 0.993

loop_
_space_group_symop_operation_xyz
'x, y, z'
'-x, y, -z+1/2'
'x+1/2, y+1/2, z'
'-x+1/2, y+1/2, -z+1/2'
'-x, -y, -z'
'x, -y, z-1/2'
'-x+1/2, -y+1/2, -z'
'x+1/2, -y+1/2, z-1/2'

loop_
_atom_site_label
_atom_site_type_symbol
_atom_site_fract_x
_atom_site_fract_y
_atom_site_fract_z
_atom_site_U_iso_or_equiv
_atom_site_adp_type
_atom_site_occupancy
_atom_site_site_symmetry_order
_atom_site_calc_flag
_atom_site_refinement_flags_posn
_atom_site_refinement_flags_adp
_atom_site_refinement_flags_occupancy
S1 S 0.07307(2) 0.47241(5) 0.33204(4) 0.02374(17) Uani 1 1 d . . .
S2 S 0.17303(2) 0.42777(5) 0.36739(4) 0.02439(17) Uani 1 1 d . . .
P1 P 0.12916(2) 0.51282(5) 0.38242(4) 0.01818(16) Uani 1 1 d . . .
O1 O 0.15686(6) 0.92112(15) 0.25015(14) 0.0410(6) Uani 1 1 d . . .
N1 N 0.11170(6) 0.58555(15) 0.54232(13) 0.0158(5) Uani 1 1 d . . .
N2 N 0.14109(6) 0.43767(15) 0.55772(13) 0.0165(5) Uani 1 1 d . . .
C1 C 0.12997(7) 0.51695(18) 0.50422(16) 0.0158(5) Uani 1 1 d . . .
C2 C 0.10413(8) 0.54541(19) 0.62462(16) 0.0207(6) Uani 1 1 d . . .
H2A H 0.0756 0.5279 0.6156 0.025 Uiso 1 1 calc R U .
H2B H 0.1122 0.5945 0.6737 0.025 Uiso 1 1 calc R U .
C3 C 0.13033(8) 0.45220(19) 0.64240(16) 0.0207(6) Uani 1 1 d . . .
H3A H 0.1545 0.4634 0.6920 0.025 Uiso 1 1 calc R U .
H3B H 0.1154 0.3934 0.6560 0.025 Uiso 1 1 calc R U .
C4 C 0.10039(8) 0.68870(18) 0.51694(16) 0.0180(6) Uani 1 1 d . . .
C5 C 0.05966(8) 0.71212(19) 0.48467(17) 0.0224(6) Uani 1 1 d . . .
C6 C 0.04967(9) 0.8132(2) 0.46790(19) 0.0305(7) Uani 1 1 d . . .
H6 H 0.0223 0.8317 0.4464 0.037 Uiso 1 1 calc R U .
C7 C 0.07857(9) 0.8866(2) 0.48179(19) 0.0340(7) Uani 1 1 d . . .
H7 H 0.0710 0.9550 0.4692 0.041 Uiso 1 1 calc R U .
C8 C 0.11853(9) 0.8621(2) 0.51386(18) 0.0299(7) Uani 1 1 d . . .
H8 H 0.1381 0.9139 0.5231 0.036 Uiso 1 1 calc R U .
C9 C 0.13055(8) 0.76225(19) 0.53292(16) 0.0199(6) Uani 1 1 d . . .
C10 C 0.02645(8) 0.6338(2) 0.46835(18) 0.0271(7) Uani 1 1 d . . .
H10 H 0.0390 0.5654 0.4727 0.033 Uiso 1 1 calc R U .
C11 C 0.00379(9) 0.6417(2) 0.5395(2) 0.0412(8) Uani 1 1 d . . .
H11A H 0.0224 0.6307 0.5978 0.062 Uiso 1 1 calc R U .
H11B H -0.0174 0.5906 0.5287 0.062 Uiso 1 1 calc R U .
H11C H -0.0082 0.7089 0.5374 0.062 Uiso 1 1 calc R U .
C12 C -0.00273(9) 0.6443(2) 0.3760(2) 0.0378(8) Uani 1 1 d . . .
H12A H -0.0178 0.7073 0.3729 0.057 Uiso 1 1 calc R U .
H12B H -0.0213 0.5872 0.3649 0.057 Uiso 1 1 calc R U .
H12C H 0.0123 0.6453 0.3313 0.057 Uiso 1 1 calc R U .
C13 C 0.17456(8) 0.73730(19) 0.57085(16) 0.0219(6) Uani 1 1 d . . .
H13 H 0.1796 0.6713 0.5450 0.026 Uiso 1 1 calc R U .
C14 C 0.18476(8) 0.7236(2) 0.67204(17) 0.0288(7) Uani 1 1 d . . .
H14A H 0.1779 0.7853 0.6991 0.043 Uiso 1 1 calc R U .
H14B H 0.2135 0.7101 0.6952 0.043 Uiso 1 1 calc R U .
H14C H 0.1694 0.6669 0.6861 0.043 Uiso 1 1 calc R U .
C15 C 0.20288(9) 0.8142(2) 0.54841(19) 0.0332(7) Uani 1 1 d . . .
H15A H 0.1950 0.8272 0.4846 0.050 Uiso 1 1 calc R U .
H15B H 0.2303 0.7879 0.5659 0.050 Uiso 1 1 calc R U .
H15C H 0.2016 0.8772 0.5803 0.050 Uiso 1 1 calc R U .
C16 C 0.16867(8) 0.35519(18) 0.55774(16) 0.0172(6) Uani 1 1 d . . .
C17 C 0.20935(8) 0.37180(19) 0.59773(16) 0.0204(6) Uani 1 1 d . . .
C18 C 0.23495(8) 0.2892(2) 0.60620(18) 0.0280(7) Uani 1 1 d . . .
H18 H 0.2628 0.2984 0.6319 0.034 Uiso 1 1 calc R U .
C19 C 0.22080(9) 0.1951(2) 0.57830(18) 0.0299(7) Uani 1 1 d . . .
H19 H 0.2387 0.1396 0.5855 0.036 Uiso 1 1 calc R U .
C20 C 0.18050(9) 0.1809(2) 0.53971(18) 0.0300(7) Uani 1 1 d . . .
H20 H 0.1711 0.1153 0.5208 0.036 Uiso 1 1 calc R U .
C21 C 0.15319(8) 0.26037(19) 0.52765(16) 0.0219(6) Uani 1 1 d . . .
C22 C 0.22640(8) 0.4747(2) 0.62995(17) 0.0242(6) Uani 1 1 d . . .
H22 H 0.2035 0.5227 0.6217 0.029 Uiso 1 1 calc R U .
C23 C 0.25378(9) 0.5135(2) 0.57491(18) 0.0371(8) Uani 1 1 d . . .
H23A H 0.2772 0.4692 0.5837 0.056 Uiso 1 1 calc R U .
H23B H 0.2626 0.5821 0.5937 0.056 Uiso 1 1 calc R U .
H23C H 0.2391 0.5139 0.5122 0.056 Uiso 1 1 calc R U .
C24 C 0.24880(8) 0.4742(2) 0.72852(17) 0.0314(7) Uani 1 1 d . . .
H24A H 0.2306 0.4524 0.7632 0.047 Uiso 1 1 calc R U .
H24B H 0.2586 0.5422 0.7468 0.047 Uiso 1 1 calc R U .
H24C H 0.2715 0.4276 0.7386 0.047 Uiso 1 1 calc R U .
C25 C 0.10947(8) 0.2425(2) 0.48233(17) 0.0253(6) Uani 1 1 d . . .
H25 H 0.0956 0.3092 0.4731 0.030 Uiso 1 1 calc R U .
C26 C 0.10466(10) 0.1935(2) 0.3918(2) 0.0460(9) Uani 1 1 d . . .
H26A H 0.1172 0.2363 0.3559 0.069 Uiso 1 1 calc R U .
H26B H 0.0761 0.1858 0.3619 0.069 Uiso 1 1 calc R U .
H26C H 0.1175 0.1271 0.3995 0.069 Uiso 1 1 calc R U .
C27 C 0.08988(9) 0.1771(2) 0.5397(2) 0.0350(7) Uani 1 1 d . . .
H27A H 0.1040 0.1125 0.5518 0.053 Uiso 1 1 calc R U .
H27B H 0.0618 0.1652 0.5083 0.053 Uiso 1 1 calc R U .
H27C H 0.0914 0.2119 0.5956 0.053 Uiso 1 1 calc R U .
C28 C 0.13694(8) 0.64107(19) 0.34983(15) 0.0193(6) Uani 1 1 d . . .
C29 C 0.17478(8) 0.6714(2) 0.34366(16) 0.0240(6) Uani 1 1 d . . .
H29 H 0.1970 0.6277 0.3642 0.029 Uiso 1 1 calc R U .
C30 C 0.18023(9) 0.7637(2) 0.30822(18) 0.0300(7) Uani 1 1 d . . .
H30 H 0.2058 0.7823 0.3022 0.036 Uiso 1 1 calc R U .
C31 C 0.14797(9) 0.8295(2) 0.28128(18) 0.0289(7) Uani 1 1 d . . .
C32 C 0.11028(9) 0.8013(2) 0.28645(17) 0.0275(7) Uani 1 1 d . . .
H32 H 0.0883 0.8464 0.2682 0.033 Uiso 1 1 calc R U .
C33 C 0.10489(8) 0.7065(2) 0.31861(17) 0.0247(6) Uani 1 1 d . . .
H33 H 0.0787 0.6857 0.3193 0.030 Uiso 1 1 calc R U .
C34 C 0.12667(11) 0.9963(2) 0.2341(2) 0.0506(9) Uani 1 1 d . . .
H34A H 0.1047 0.9767 0.1832 0.076 Uiso 1 1 calc R U .
H34B H 0.1379 1.0606 0.2217 0.076 Uiso 1 1 calc R U .
H34C H 0.1165 1.0035 0.2864 0.076 Uiso 1 1 calc R U .
C35 C 0.0000 0.8599(4) 0.7500 0.0590(15) Uani 1 2 d S T P
C36 C -0.01589(11) 0.9134(3) 0.8085(3) 0.0613(11) Uani 1 1 d . . .
H36 H -0.0271 0.8781 0.8488 0.074 Uiso 1 1 calc R U .
C37 C -0.01563(11) 1.0163(3) 0.8088(3) 0.0672(12) Uani 1 1 d . . .
H37 H -0.0263 1.0521 0.8498 0.081 Uiso 1 1 calc R U .
C38 C 0.0000 1.0683(4) 0.7500 0.0653(17) Uani 1 2 d S T P
H38 H 0.0000 1.1399 0.7500 0.078 Uiso 1 2 calc R U P
C39 C 0.0000 0.7445(4) 0.7500 0.106(3) Uani 1 2 d S T P
H39A H 0.0117 0.7198 0.8103 0.159 Uiso 0.5 1 calc R U P
H39B H 0.0159 0.7198 0.7112 0.159 Uiso 0.5 1 calc R U P
H39C H -0.0276 0.7198 0.7285 0.159 Uiso 0.5 1 calc R U P

loop_
_atom_site_aniso_label
_atom_site_aniso_U_11
_atom_site_aniso_U_22
_atom_site_aniso_U_33
_atom_site_aniso_U_23
_atom_site_aniso_U_13
_atom_site_aniso_U_12
S1 0.0238(4) 0.0267(4) 0.0192(4) -0.0018(3) 0.0032(3) -0.0031(3)
S2 0.0288(4) 0.0274(4) 0.0187(4) 0.0002(3) 0.0093(3) 0.0067(3)
P1 0.0225(4) 0.0194(4) 0.0130(3) -0.0002(3) 0.0053(3) 0.0005(3)
O1 0.0518(14) 0.0253(12) 0.0441(13) 0.0073(10) 0.0094(11) -0.0096(11)
N1 0.0236(12) 0.0137(11) 0.0119(11) 0.0007(9) 0.0079(9) -0.0014(9)
N2 0.0229(12) 0.0151(11) 0.0123(11) -0.0005(9) 0.0061(9) -0.0003(9)
C1 0.0149(13) 0.0145(13) 0.0174(13) -0.0009(11) 0.0036(10) -0.0029(11)
C2 0.0283(15) 0.0218(15) 0.0150(14) -0.0004(11) 0.0112(12) -0.0012(12)
C3 0.0305(16) 0.0215(15) 0.0122(13) 0.0013(11) 0.0097(12) -0.0007(12)
C4 0.0257(15) 0.0157(14) 0.0137(13) -0.0006(11) 0.0068(11) 0.0007(11)
C5 0.0272(16) 0.0197(15) 0.0212(15) -0.0025(12) 0.0078(12) -0.0001(12)
C6 0.0325(17) 0.0233(16) 0.0355(18) 0.0014(13) 0.0088(14) 0.0087(13)
C7 0.045(2) 0.0155(15) 0.0399(19) 0.0008(13) 0.0093(15) 0.0036(14)
C8 0.0401(19) 0.0192(15) 0.0288(17) -0.0012(12) 0.0066(14) -0.0048(13)
C9 0.0275(15) 0.0175(14) 0.0153(14) -0.0024(11) 0.0068(12) -0.0030(12)
C10 0.0229(16) 0.0241(16) 0.0368(17) -0.0001(13) 0.0121(13) 0.0015(12)
C11 0.0354(19) 0.0360(19) 0.060(2) 0.0080(16) 0.0272(17) 0.0077(15)
C12 0.0270(17) 0.0332(18) 0.047(2) -0.0028(15) -0.0001(15) 0.0009(14)
C13 0.0297(16) 0.0175(14) 0.0180(14) -0.0009(11) 0.0054(12) -0.0046(12)
C14 0.0318(17) 0.0312(17) 0.0214(15) 0.0005(13) 0.0038(13) -0.0079(13)
C15 0.0355(18) 0.0360(18) 0.0275(16) 0.0006(14) 0.0074(14) -0.0108(14)
C16 0.0237(15) 0.0147(13) 0.0140(13) 0.0020(11) 0.0064(11) 0.0022(11)
C17 0.0260(15) 0.0225(15) 0.0133(13) 0.0035(11) 0.0066(11) -0.0004(12)
C18 0.0251(16) 0.0325(17) 0.0266(16) 0.0058(13) 0.0073(13) 0.0035(13)
C19 0.0333(18) 0.0249(17) 0.0335(17) 0.0062(13) 0.0126(14) 0.0129(13)
C20 0.0413(19) 0.0172(15) 0.0322(17) -0.0003(13) 0.0112(14) 0.0027(13)
C21 0.0294(16) 0.0191(15) 0.0179(14) 0.0028(11) 0.0077(12) 0.0006(12)
C22 0.0217(15) 0.0263(15) 0.0222(15) 0.0025(12) 0.0019(12) -0.0031(12)
C23 0.047(2) 0.0401(19) 0.0241(16) 0.0000(14) 0.0096(14) -0.0213(16)
C24 0.0281(16) 0.0416(19) 0.0243(16) -0.0024(14) 0.0066(13) -0.0066(14)
C25 0.0288(16) 0.0178(15) 0.0237(15) -0.0019(12) -0.0027(12) -0.0024(12)
C26 0.056(2) 0.043(2) 0.0331(19) -0.0124(16) 0.0016(16) -0.0091(17)
C27 0.0331(18) 0.0244(16) 0.0443(19) 0.0042(14) 0.0047(15) -0.0047(14)
C28 0.0263(15) 0.0219(14) 0.0104(13) -0.0002(11) 0.0062(11) 0.0009(12)
C29 0.0290(16) 0.0258(16) 0.0161(14) -0.0009(12) 0.0040(12) -0.0019(13)
C30 0.0299(17) 0.0320(17) 0.0277(16) -0.0011(13) 0.0072(13) -0.0113(14)
C31 0.047(2) 0.0218(15) 0.0199(15) -0.0007(12) 0.0126(14) -0.0091(14)
C32 0.0368(18) 0.0246(16) 0.0216(15) 0.0038(12) 0.0087(13) 0.0065(13)
C33 0.0284(16) 0.0289(16) 0.0194(14) 0.0010(12) 0.0112(12) 0.0007(13)
C34 0.082(3) 0.0248(18) 0.047(2) 0.0034(16) 0.0204(19) 0.0013(18)
C35 0.058(4) 0.041(3) 0.060(4) 0.000 -0.016(3) 0.000
C36 0.049(2) 0.056(3) 0.064(3) -0.004(2) -0.012(2) -0.007(2)
C37 0.050(3) 0.053(3) 0.085(3) -0.015(2) -0.004(2) -0.003(2)
C38 0.056(4) 0.037(3) 0.088(5) 0.000 -0.006(3) 0.000
C39 0.183(8) 0.052(4) 0.072(5) 0.000 0.014(5) 0.000

loop_
_atom_type_symbol
_atom_type_description
_atom_type_scat_dispersion_real
_atom_type_scat_dispersion_imag
_atom_type_scat_source
C C 0.0033 0.0016 'International Tables Vol C Tables 4.2.6.8 and 6.1.1.4'
H H 0.0000 0.0000 'International Tables Vol C Tables 4.2.6.8 and 6.1.1.4'
N N 0.0061 0.0033 'International Tables Vol C Tables 4.2.6.8 and 6.1.1.4'
O O 0.0106 0.0060 'International Tables Vol C Tables 4.2.6.8 and 6.1.1.4'
P P 0.1023 0.0942 'International Tables Vol C Tables 4.2.6.8 and 6.1.1.4'
S S 0.1246 0.1234 'International Tables Vol C Tables 4.2.6.8 and 6.1.1.4'

loop_
_geom_angle_atom_site_label_1
_geom_angle_atom_site_label_2
_geom_angle_atom_site_label_3
_geom_angle
_geom_angle_site_symmetry_1
_geom_angle_site_symmetry_3
C28 P1 C1 106.98(11) . .
C28 P1 S2 109.10(9) . .
C1 P1 S2 109.51(8) . .
C28 P1 S1 110.31(9) . .
C1 P1 S1 99.13(8) . .
S2 P1 S1 120.70(5) . .
C31 O1 C34 117.4(2) . .
C1 N1 C4 130.2(2) . .
C1 N1 C2 111.09(19) . .
C4 N1 C2 118.69(19) . .
C1 N2 C16 132.2(2) . .
C1 N2 C3 111.13(19) . .
C16 N2 C3 114.85(19) . .
N2 C1 N1 110.3(2) . .
N2 C1 P1 122.14(18) . .
N1 C1 P1 125.90(18) . .
N1 C2 C3 102.49(19) . .
N1 C2 H2A 111.3 . .
C3 C2 H2A 111.3 . .
N1 C2 H2B 111.3 . .
C3 C2 H2B 111.3 . .
H2A C2 H2B 109.2 . .
N2 C3 C2 102.87(18) . .
N2 C3 H3A 111.2 . .
C2 C3 H3A 111.2 . .
N2 C3 H3B 111.2 . .
C2 C3 H3B 111.2 . .
H3A C3 H3B 109.1 . .
C5 C4 C9 122.8(2) . .
C5 C4 N1 118.7(2) . .
C9 C4 N1 118.3(2) . .
C6 C5 C4 117.2(2) . .
C6 C5 C10 119.2(2) . .
C4 C5 C10 123.6(2) . .
C7 C6 C5 121.3(3) . .
C7 C6 H6 119.3 . .
C5 C6 H6 119.3 . .
C6 C7 C8 120.7(3) . .
C6 C7 H7 119.7 . .
C8 C7 H7 119.7 . .
C7 C8 C9 120.9(3) . .
C7 C8 H8 119.5 . .
C9 C8 H8 119.5 . .
C8 C9 C4 117.1(2) . .
C8 C9 C13 120.1(2) . .
C4 C9 C13 122.8(2) . .
C5 C10 C11 110.1(2) . .
C5 C10 C12 112.0(2) . .
C11 C10 C12 110.2(2) . .
C5 C10 H10 108.2 . .
C11 C10 H10 108.2 . .
C12 C10 H10 108.2 . .
C10 C11 H11A 109.5 . .
C10 C11 H11B 109.5 . .
H11A C11 H11B 109.5 . .
C10 C11 H11C 109.5 . .
H11A C11 H11C 109.5 . .
H11B C11 H11C 109.5 . .
C10 C12 H12A 109.5 . .
C10 C12 H12B 109.5 . .
H12A C12 H12B 109.5 . .
C10 C12 H12C 109.5 . .
H12A C12 H12C 109.5 . .
H12B C12 H12C 109.5 . .
C9 C13 C15 113.9(2) . .
C9 C13 C14 111.0(2) . .
C15 C13 C14 109.4(2) . .
C9 C13 H13 107.4 . .
C15 C13 H13 107.4 . .
C14 C13 H13 107.4 . .
C13 C14 H14A 109.5 . .
C13 C14 H14B 109.5 . .
H14A C14 H14B 109.5 . .
C13 C14 H14C 109.5 . .
H14A C14 H14C 109.5 . .
H14B C14 H14C 109.5 . .
C13 C15 H15A 109.5 . .
C13 C15 H15B 109.5 . .
H15A C15 H15B 109.5 . .
C13 C15 H15C 109.5 . .
H15A C15 H15C 109.5 . .
H15B C15 H15C 109.5 . .
C21 C16 C17 122.8(2) . .
C21 C16 N2 119.0(2) . .
C17 C16 N2 117.7(2) . .
C18 C17 C16 117.3(2) . .
C18 C17 C22 119.6(2) . .
C16 C17 C22 123.1(2) . .
C19 C18 C17 121.5(3) . .
C19 C18 H18 119.3 . .
C17 C18 H18 119.3 . .
C18 C19 C20 119.9(3) . .
C18 C19 H19 120.1 . .
C20 C19 H19 120.1 . .
C19 C20 C21 121.9(3) . .
C19 C20 H20 119.1 . .
C21 C20 H20 119.1 . .
C20 C21 C16 116.6(2) . .
C20 C21 C25 120.2(2) . .
C16 C21 C25 123.1(2) . .
C17 C22 C23 111.0(2) . .
C17 C22 C24 112.2(2) . .
C23 C22 C24 110.3(2) . .
C17 C22 H22 107.7 . .
C23 C22 H22 107.7 . .
C24 C22 H22 107.7 . .
C22 C23 H23A 109.5 . .
C22 C23 H23B 109.5 . .
H23A C23 H23B 109.5 . .
C22 C23 H23C 109.5 . .
H23A C23 H23C 109.5 . .
H23B C23 H23C 109.5 . .
C22 C24 H24A 109.5 . .
C22 C24 H24B 109.5 . .
H24A C24 H24B 109.5 . .
C22 C24 H24C 109.5 . .
H24A C24 H24C 109.5 . .
H24B C24 H24C 109.5 . .
C21 C25 C26 110.5(2) . .
C21 C25 C27 111.0(2) . .
C26 C25 C27 110.5(2) . .
C21 C25 H25 108.2 . .
C26 C25 H25 108.2 . .
C27 C25 H25 108.2 . .
C25 C26 H26A 109.5 . .
C25 C26 H26B 109.5 . .
H26A C26 H26B 109.5 . .
C25 C26 H26C 109.5 . .
H26A C26 H26C 109.5 . .
H26B C26 H26C 109.5 . .
C25 C27 H27A 109.5 . .
C25 C27 H27B 109.5 . .
H27A C27 H27B 109.5 . .
C25 C27 H27C 109.5 . .
H27A C27 H27C 109.5 . .
H27B C27 H27C 109.5 . .
C33 C28 C29 118.1(2) . .
C33 C28 P1 121.2(2) . .
C29 C28 P1 120.0(2) . .
C30 C29 C28 121.0(3) . .
C30 C29 H29 119.5 . .
C28 C29 H29 119.5 . .
C29 C30 C31 119.6(3) . .
C29 C30 H30 120.2 . .
C31 C30 H30 120.2 . .
O1 C31 C32 124.4(3) . .
O1 C31 C30 115.1(3) . .
C32 C31 C30 120.6(3) . .
C31 C32 C33 119.2(3) . .
C31 C32 H32 120.4 . .
C33 C32 H32 120.4 . .
C32 C33 C28 121.4(3) . .
C32 C33 H33 119.3 . .
C28 C33 H33 119.3 . .
O1 C34 H34A 109.5 . .
O1 C34 H34B 109.5 . .
H34A C34 H34B 109.5 . .
O1 C34 H34C 109.5 . .
H34A C34 H34C 109.5 . .
H34B C34 H34C 109.5 . .
C36 C35 C36 118.3(5) . 2_556
C36 C35 C39 120.8(3) . .
C36 C35 C39 120.8(3) 2_556 .
C37 C36 C35 120.8(4) . .
C37 C36 H36 119.6 . .
C35 C36 H36 119.6 . .
C36 C37 C38 120.2(5) . .
C36 C37 H37 119.9 . .
C38 C37 H37 119.9 . .
C37 C38 C37 119.8(6) 2_556 .
C37 C38 H38 120.1 2_556 .
C37 C38 H38 120.1 . .
C35 C39 H39A 109.5 . .
C35 C39 H39B 109.5 . .
H39A C39 H39B 109.5 . .
C35 C39 H39C 109.5 . .
H39A C39 H39C 109.5 . .
H39B C39 H39C 109.5 . .

loop_
_geom_bond_atom_site_label_1
_geom_bond_atom_site_label_2
_geom_bond_distance
_geom_bond_site_symmetry_2
S1 P1 1.9674(10) .
S2 P1 1.9577(10) .
P1 C28 1.817(3) .
P1 C1 1.905(2) .
O1 C31 1.376(3) .
O1 C34 1.418(4) .
N1 C1 1.338(3) .
N1 C4 1.450(3) .
N1 C2 1.484(3) .
N2 C1 1.337(3) .
N2 C16 1.453(3) .
N2 C3 1.486(3) .
C2 C3 1.515(3) .
C2 H2A 0.9900 .
C2 H2B 0.9900 .
C3 H3A 0.9900 .
C3 H3B 0.9900 .
C4 C5 1.401(3) .
C4 C9 1.403(3) .
C5 C6 1.392(4) .
C5 C10 1.521(4) .
C6 C7 1.372(4) .
C6 H6 0.9500 .
C7 C8 1.380(4) .
C7 H7 0.9500 .
C8 C9 1.397(4) .
C8 H8 0.9500 .
C9 C13 1.518(4) .
C10 C11 1.531(4) .
C10 C12 1.536(4) .
C10 H10 1.0000 .
C11 H11A 0.9800 .
C11 H11B 0.9800 .
C11 H11C 0.9800 .
C12 H12A 0.9800 .
C12 H12B 0.9800 .
C12 H12C 0.9800 .
C13 C15 1.521(4) .
C13 C14 1.542(3) .
C13 H13 1.0000 .
C14 H14A 0.9800 .
C14 H14B 0.9800 .
C14 H14C 0.9800 .
C15 H15A 0.9800 .
C15 H15B 0.9800 .
C15 H15C 0.9800 .
C16 C21 1.399(3) .
C16 C17 1.399(3) .
C17 C18 1.394(4) .
C17 C22 1.519(4) .
C18 C19 1.370(4) .
C18 H18 0.9500 .
C19 C20 1.379(4) .
C19 H19 0.9500 .
C20 C21 1.395(4) .
C20 H20 0.9500 .
C21 C25 1.511(4) .
C22 C23 1.533(4) .
C22 C24 1.534(4) .
C22 H22 1.0000 .
C23 H23A 0.9800 .
C23 H23B 0.9800 .
C23 H23C 0.9800 .
C24 H24A 0.9800 .
C24 H24B 0.9800 .
C24 H24C 0.9800 .
C25 C26 1.530(4) .
C25 C27 1.533(4) .
C25 H25 1.0000 .
C26 H26A 0.9800 .
C26 H26B 0.9800 .
C26 H26C 0.9800 .
C27 H27A 0.9800 .
C27 H27B 0.9800 .
C27 H27C 0.9800 .
C28 C33 1.391(3) .
C28 C29 1.400(4) .
C29 C30 1.379(4) .
C29 H29 0.9500 .
C30 C31 1.392(4) .
C30 H30 0.9500 .
C31 C32 1.382(4) .
C32 C33 1.387(4) .
C32 H32 0.9500 .
C33 H33 0.9500 .
C34 H34A 0.9800 .
C34 H34B 0.9800 .
C34 H34C 0.9800 .
C35 C36 1.386(4) .
C35 C36 1.386(5) 2_556
C35 C39 1.531(7) .
C36 C37 1.365(5) .
C36 H36 0.9500 .
C37 C38 1.374(5) .
C37 H37 0.9500 .
C38 C37 1.374(5) 2_556
C38 H38 0.9500 .
C39 H39A 0.9800 .
C39 H39B 0.9800 .
C39 H39C 0.9800 .

loop_
_geom_torsion_atom_site_label_1
_geom_torsion_atom_site_label_2
_geom_torsion_atom_site_label_3
_geom_torsion_atom_site_label_4
_geom_torsion
_geom_torsion_site_symmetry_1
_geom_torsion_site_symmetry_4
C16 N2 C1 N1 -164.6(2) . .
C3 N2 C1 N1 -1.1(3) . .
C16 N2 C1 P1 29.5(4) . .
C3 N2 C1 P1 -167.01(17) . .
C4 N1 C1 N2 168.9(2) . .
C2 N1 C1 N2 -8.7(3) . .
C4 N1 C1 P1 -25.8(4) . .
C2 N1 C1 P1 156.57(18) . .
C1 N1 C2 C3 14.2(3) . .
C4 N1 C2 C3 -163.7(2) . .
C1 N2 C3 C2 9.8(3) . .
C16 N2 C3 C2 176.4(2) . .
N1 C2 C3 N2 -13.6(2) . .
C1 N1 C4 C5 110.1(3) . .
C2 N1 C4 C5 -72.4(3) . .
C1 N1 C4 C9 -75.2(3) . .
C2 N1 C4 C9 102.2(3) . .
C9 C4 C5 C6 0.4(4) . .
N1 C4 C5 C6 174.8(2) . .
C9 C4 C5 C10 -178.9(2) . .
N1 C4 C5 C10 -4.6(4) . .
C4 C5 C6 C7 0.5(4) . .
C10 C5 C6 C7 179.9(3) . .
C5 C6 C7 C8 -0.7(4) . .
C6 C7 C8 C9 0.0(4) . .
C7 C8 C9 C4 0.8(4) . .
C7 C8 C9 C13 -178.1(2) . .
C5 C4 C9 C8 -1.0(4) . .
N1 C4 C9 C8 -175.4(2) . .
C5 C4 C9 C13 177.8(2) . .
N1 C4 C9 C13 3.4(4) . .
C6 C5 C10 C11 -72.5(3) . .
C4 C5 C10 C11 106.8(3) . .
C6 C5 C10 C12 50.4(3) . .
C4 C5 C10 C12 -130.3(3) . .
C8 C9 C13 C15 -25.2(3) . .
C4 C9 C13 C15 156.0(2) . .
C8 C9 C13 C14 98.9(3) . .
C4 C9 C13 C14 -79.9(3) . .
C1 N2 C16 C21 -103.4(3) . .
C3 N2 C16 C21 93.6(3) . .
C1 N2 C16 C17 84.0(3) . .
C3 N2 C16 C17 -79.0(3) . .
C21 C16 C17 C18 0.7(4) . .
N2 C16 C17 C18 173.0(2) . .
C21 C16 C17 C22 179.5(2) . .
N2 C16 C17 C22 -8.2(3) . .
C16 C17 C18 C19 -1.4(4) . .
C22 C17 C18 C19 179.8(2) . .
C17 C18 C19 C20 1.0(4) . .
C18 C19 C20 C21 0.2(4) . .
C19 C20 C21 C16 -0.8(4) . .
C19 C20 C21 C25 178.0(2) . .
C17 C16 C21 C20 0.3(4) . .
N2 C16 C21 C20 -171.9(2) . .
C17 C16 C21 C25 -178.4(2) . .
N2 C16 C21 C25 9.4(4) . .
C18 C17 C22 C23 65.7(3) . .
C16 C17 C22 C23 -113.0(3) . .
C18 C17 C22 C24 -58.2(3) . .
C16 C17 C22 C24 123.0(3) . .
C20 C21 C25 C26 -54.5(3) . .
C16 C21 C25 C26 124.1(3) . .
C20 C21 C25 C27 68.4(3) . .
C16 C21 C25 C27 -112.9(3) . .
C1 P1 C28 C33 -88.6(2) . .
S2 P1 C28 C33 153.01(19) . .
S1 P1 C28 C33 18.3(2) . .
C1 P1 C28 C29 100.6(2) . .
S2 P1 C28 C29 -17.8(2) . .
S1 P1 C28 C29 -152.54(18) . .
C33 C28 C29 C30 0.4(4) . .
P1 C28 C29 C30 171.5(2) . .
C28 C29 C30 C31 2.5(4) . .
C34 O1 C31 C32 9.2(4) . .
C34 O1 C31 C30 -170.9(3) . .
C29 C30 C31 O1 177.5(2) . .
C29 C30 C31 C32 -2.6(4) . .
O1 C31 C32 C33 179.6(2) . .
C30 C31 C32 C33 -0.2(4) . .
C31 C32 C33 C28 3.3(4) . .
C29 C28 C33 C32 -3.4(4) . .
P1 C28 C33 C32 -174.3(2) . .
C36 C35 C36 C37 -0.4(2) 2_556 .
C39 C35 C36 C37 179.6(2) . .
C35 C36 C37 C38 0.9(5) . .
C36 C37 C38 C37 -0.4(2) . 2_556
